data_8107258
loop_
_publ_author_name
'Li, Wu-Wu'
'Zheng, Min-Yan'
'Han, Ning-Ning'
'Yang, Meng'
'Li, Jiao'
'Cao, Sha-Sha'

_publ_section_title
;
 Crystal structure of 3-(1,3-dinitropropan-2-yl)-4H-chromen-4-one,
 C12H10N2O6
;
_journal_issue 5
_journal_name_full 'Zeitschrift f\"ur Kristallographie - New Crystal Structures'
_journal_page_first 939
_journal_page_last 940
_journal_paper_doi 10.1515/ncrs-2022-0309
_journal_volume 237
_journal_year 2022
_chemical_formula_moiety 'C12 H10 N2 O6'
_chemical_formula_sum 'C12 H10 N2 O6'
_chemical_formula_weight 278.22
_space_group_crystal_system monoclinic
_space_group_IT_number 14
_space_group_name_Hall '-P 2ybc'
_space_group_name_H-M_alt 'P 1 21/c 1'
_atom_sites_solution_hydrogens geom
_atom_sites_solution_primary direct
_atom_sites_solution_secondary difmap
_audit_creation_method SHELXL-2019/2
_cell_angle_alpha 90
_cell_angle_beta 113.075(7)
_cell_angle_gamma 90
_cell_formula_units_Z 4
_cell_length_a 14.6017(10)
_cell_length_b 6.8095(4)
_cell_length_c 13.0101(8)
_cell_measurement_reflns_used 2048
_cell_measurement_temperature 293(2)
_cell_measurement_theta_max 28.0990
_cell_measurement_theta_min 3.0350
_cell_volume 1190.10(14)
_computing_cell_refinement 'Bruker SAINT'
_computing_data_collection 'Bruker APEX2'
_computing_data_reduction 'Bruker SAINT'
_computing_molecular_graphics 'Bruker SHELXTL'
_computing_publication_material 'Bruker SHELXTL'
_computing_structure_refinement 'SHELXL-2019/2 (Sheldrick, 2019)'
_computing_structure_solution 'SHELXT 2014/5 (Sheldrick, 2014)'
_diffrn_ambient_temperature 293(2)
_diffrn_measured_fraction_theta_full 1.000
_diffrn_measured_fraction_theta_max 1.000
_diffrn_measurement_device_type 'Bruker APEX-II area-detector diffractometer'
_diffrn_measurement_method '\f and \w scans'
_diffrn_radiation_type MoK\a
_diffrn_radiation_wavelength 0.71073
_diffrn_reflns_av_R_equivalents 0.0276
_diffrn_reflns_av_unetI/netI 0.0394
_diffrn_reflns_Laue_measured_fraction_full 1.000
_diffrn_reflns_Laue_measured_fraction_max 1.000
_diffrn_reflns_limit_h_max 17
_diffrn_reflns_limit_h_min -13
_diffrn_reflns_limit_k_max 7
_diffrn_reflns_limit_k_min -8
_diffrn_reflns_limit_l_max 13
_diffrn_reflns_limit_l_min -15
_diffrn_reflns_number 5022
_diffrn_reflns_point_group_measured_fraction_full 1.000
_diffrn_reflns_point_group_measured_fraction_max 1.000
_diffrn_reflns_theta_full 24.999
_diffrn_reflns_theta_max 24.999
_diffrn_reflns_theta_min 3.033
_diffrn_source 'fine-focus sealed tube'
_exptl_absorpt_coefficient_mu 0.127
_exptl_absorpt_correction_T_max 1.00000
_exptl_absorpt_correction_T_min 0.84879
_exptl_absorpt_correction_type multi-scan
_exptl_absorpt_process_details '(SADABS; Bruker, 1999)'
_exptl_crystal_colour yellow
_exptl_crystal_density_diffrn 1.553
_exptl_crystal_density_method 'not measured'
_exptl_crystal_description block
_exptl_crystal_F_000 576
_exptl_crystal_size_max 0.13
_exptl_crystal_size_mid 0.12
_exptl_crystal_size_min 0.1
_refine_diff_density_max 0.237
_refine_diff_density_min -0.247
_refine_diff_density_rms 0.048
_refine_ls_extinction_coef .
_refine_ls_extinction_method 'SHELXL-2019/2 (Sheldrick, 2019)'
_refine_ls_goodness_of_fit_ref 1.065
_refine_ls_hydrogen_treatment constr
_refine_ls_matrix_type full
_refine_ls_number_parameters 181
_refine_ls_number_reflns 2091
_refine_ls_number_restraints 0
_refine_ls_restrained_S_all 1.065
_refine_ls_R_factor_all 0.0506
_refine_ls_R_factor_gt 0.0405
_refine_ls_shift/su_max 0.000
_refine_ls_shift/su_mean 0.000
_refine_ls_structure_factor_coef Fsqd
_refine_ls_weighting_details 'w=1/[\s^2^(Fo^2^)+(0.0349P)^2^+0.5260P] where P=(Fo^2^+2Fc^2^)/3'
_refine_ls_weighting_scheme calc
_refine_ls_wR_factor_gt 0.0901
_refine_ls_wR_factor_ref 0.0976
_reflns_Friedel_coverage 0.000
_reflns_Friedel_fraction_full .
_reflns_Friedel_fraction_max .
_reflns_number_gt 1740
_reflns_number_total 2091
_reflns_threshold_expression 'I > 2\s(I)'
_cod_data_source_file suppl_j_ncrs-2022-0309_suppl.cif
_cod_data_source_block I
_cod_original_sg_symbol_H-M 'P 21/c'
_cod_database_code 8107258
_shelx_shelxl_version_number 2019/2
_shelx_space_group_comment
;
The symmetry employed for this shelxl refinement is uniquely defined
by the following loop, which should always be used as a source of
symmetry information in preference to the above space-group names.
They are only intended as comments.
;
_publcif_funding_html
;
;

loop_
_space_group_symop_operation_xyz
'x, y, z'
'-x, y+1/2, -z+1/2'
'-x, -y, -z'
'x, -y-1/2, z-1/2'

loop_
_atom_site_label
_atom_site_type_symbol
_atom_site_fract_x
_atom_site_fract_y
_atom_site_fract_z
_atom_site_U_iso_or_equiv
_atom_site_adp_type
_atom_site_occupancy
_atom_site_site_symmetry_order
_atom_site_calc_flag
_atom_site_refinement_flags_posn
_atom_site_refinement_flags_adp
_atom_site_refinement_flags_occupancy
_atom_site_disorder_assembly
_atom_site_disorder_group
C1 C 0.44312(13) 0.7713(3) 0.54597(14) 0.0166(4) Uani 1 1 d . . . . .
C2 C 0.51132(13) 0.7369(3) 0.49654(15) 0.0202(4) Uani 1 1 d . . . . .
H2 H 0.488382 0.703780 0.421264 0.024 Uiso 1 1 calc R U . . .
C3 C 0.61178(14) 0.7517(3) 0.55845(16) 0.0228(4) Uani 1 1 d . . . . .
H3 H 0.656617 0.727432 0.525213 0.027 Uiso 1 1 calc R U . . .
C4 C 0.64678(14) 0.8033(3) 0.67131(16) 0.0248(5) Uani 1 1 d . . . . .
H4 H 0.714913 0.813757 0.712690 0.030 Uiso 1 1 calc R U . . .
C5 C 0.58145(14) 0.8387(3) 0.72175(15) 0.0235(5) Uani 1 1 d . . . . .
H5 H 0.604702 0.873016 0.796866 0.028 Uiso 1 1 calc R U . . .
C6 C 0.48016(14) 0.8223(3) 0.65837(15) 0.0187(4) Uani 1 1 d . . . . .
C7 C 0.31896(13) 0.8486(3) 0.65442(15) 0.0202(4) Uani 1 1 d . . . . .
H7 H 0.277923 0.874945 0.692265 0.024 Uiso 1 1 calc R U . . .
C8 C 0.27491(13) 0.8022(3) 0.54564(14) 0.0163(4) Uani 1 1 d . . . . .
C9 C 0.33550(13) 0.7581(3) 0.48188(14) 0.0175(4) Uani 1 1 d . . . . .
C10 C 0.16258(13) 0.7980(3) 0.48815(15) 0.0183(4) Uani 1 1 d . . . . .
H10 H 0.134810 0.841982 0.541668 0.022 Uiso 1 1 calc R U . . .
C11 C 0.12853(13) 0.9405(3) 0.38950(15) 0.0213(4) Uani 1 1 d . . . . .
H11A H 0.174095 1.050908 0.407157 0.026 Uiso 1 1 calc R U . . .
H11B H 0.131285 0.874663 0.324655 0.026 Uiso 1 1 calc R U . . .
C12 C 0.12402(14) 0.5901(3) 0.44964(14) 0.0198(4) Uani 1 1 d . . . . .
H12A H 0.052132 0.592338 0.411119 0.024 Uiso 1 1 calc R U . . .
H12B H 0.152104 0.541700 0.398153 0.024 Uiso 1 1 calc R U . . .
N1 N 0.15299(11) 0.4580(2) 0.54878(12) 0.0208(4) Uani 1 1 d . . . . .
N2 N 0.02524(12) 1.0153(3) 0.36135(13) 0.0260(4) Uani 1 1 d . . . . .
O1 O 0.29803(9) 0.7139(2) 0.38197(10) 0.0224(3) Uani 1 1 d . . . . .
O2 O 0.41817(9) 0.8598(2) 0.71304(10) 0.0229(3) Uani 1 1 d . . . . .
O3 O 0.20439(10) 0.3135(2) 0.55230(11) 0.0290(4) Uani 1 1 d . . . . .
O4 O 0.12560(10) 0.5022(2) 0.62346(11) 0.0295(4) Uani 1 1 d . . . . .
O5 O -0.03394(11) 0.9161(2) 0.38404(13) 0.0362(4) Uani 1 1 d . . . . .
O6 O 0.00517(12) 1.1751(2) 0.31429(13) 0.0418(4) Uani 1 1 d . . . . .

loop_
_atom_site_aniso_label
_atom_site_aniso_U_11
_atom_site_aniso_U_22
_atom_site_aniso_U_33
_atom_site_aniso_U_23
_atom_site_aniso_U_13
_atom_site_aniso_U_12
O1 0.0195(7) 0.0298(8) 0.0161(7) -0.0040(6) 0.0050(5) -0.0011(6)
O2 0.0182(7) 0.0329(8) 0.0156(6) -0.0028(6) 0.0044(5) -0.0027(6)
O4 0.0359(9) 0.0331(9) 0.0275(7) -0.0009(7) 0.0210(7) -0.0013(7)
O3 0.0277(8) 0.0268(8) 0.0308(8) 0.0011(7) 0.0095(6) 0.0077(7)
O5 0.0217(8) 0.0384(9) 0.0487(9) -0.0028(8) 0.0138(7) 0.0037(7)
O6 0.0403(10) 0.0377(10) 0.0393(9) 0.0122(8) 0.0067(7) 0.0185(8)
N1 0.0169(8) 0.0227(9) 0.0224(8) -0.0028(7) 0.0073(7) -0.0047(7)
N2 0.0243(9) 0.0279(10) 0.0205(8) -0.0043(8) 0.0032(7) 0.0066(8)
C9 0.0183(10) 0.0147(10) 0.0185(9) 0.0014(8) 0.0061(7) 0.0008(8)
C6 0.0211(10) 0.0175(10) 0.0185(9) 0.0022(8) 0.0088(8) -0.0012(8)
C8 0.0165(9) 0.0152(10) 0.0183(9) 0.0001(8) 0.0078(7) 0.0006(8)
C10 0.0183(10) 0.0208(10) 0.0168(9) -0.0014(8) 0.0078(7) 0.0016(8)
C2 0.0218(10) 0.0181(10) 0.0207(9) -0.0003(9) 0.0083(8) -0.0016(8)
C12 0.0171(9) 0.0243(11) 0.0173(9) 0.0002(9) 0.0061(7) -0.0003(8)
C1 0.0177(10) 0.0126(9) 0.0190(9) 0.0012(8) 0.0066(7) -0.0002(8)
C7 0.0174(10) 0.0227(11) 0.0206(9) 0.0007(8) 0.0076(8) -0.0002(8)
C11 0.0164(10) 0.0219(11) 0.0228(10) -0.0036(9) 0.0047(8) 0.0004(8)
C5 0.0225(11) 0.0254(11) 0.0182(10) 0.0000(9) 0.0032(8) -0.0041(9)
C3 0.0199(10) 0.0203(10) 0.0297(10) 0.0010(9) 0.0112(8) -0.0003(9)
C4 0.0177(10) 0.0248(11) 0.0281(10) 0.0032(9) 0.0048(8) -0.0032(9)

loop_
_atom_type_symbol
_atom_type_description
_atom_type_scat_dispersion_real
_atom_type_scat_dispersion_imag
_atom_type_scat_source
C C 0.0033 0.0016 'International Tables Vol C Tables 4.2.6.8 and 6.1.1.4'
H H 0.0000 0.0000 'International Tables Vol C Tables 4.2.6.8 and 6.1.1.4'
N N 0.0061 0.0033 'International Tables Vol C Tables 4.2.6.8 and 6.1.1.4'
O O 0.0106 0.0060 'International Tables Vol C Tables 4.2.6.8 and 6.1.1.4'

loop_
_geom_angle_atom_site_label_1
_geom_angle_atom_site_label_2
_geom_angle_atom_site_label_3
_geom_angle
_geom_angle_site_symmetry_1
_geom_angle_site_symmetry_3
C7 O2 C6 118.37(14) . .
O4 N1 O3 123.54(16) . .
O4 N1 C12 117.91(16) . .
O3 N1 C12 118.54(15) . .
O5 N2 O6 123.95(17) . .
O5 N2 C11 119.59(17) . .
O6 N2 C11 116.45(17) . .
O1 C9 C8 122.06(16) . .
O1 C9 C1 123.26(16) . .
C8 C9 C1 114.67(16) . .
O2 C6 C1 121.77(16) . .
O2 C6 C5 116.21(16) . .
C1 C6 C5 122.02(17) . .
C7 C8 C9 120.00(16) . .
C7 C8 C10 120.28(16) . .
C9 C8 C10 119.72(15) . .
C8 C10 C11 109.63(15) . .
C8 C10 C12 111.55(15) . .
C11 C10 C12 110.79(14) . .
C3 C2 C1 120.44(18) . .
N1 C12 C10 109.32(14) . .
C6 C1 C2 118.12(17) . .
C6 C1 C9 120.16(16) . .
C2 C1 C9 121.70(16) . .
C8 C7 O2 125.02(17) . .
N2 C11 C10 112.77(15) . .
C4 C5 C6 118.68(17) . .
C2 C3 C4 120.11(18) . .
C5 C4 C3 120.62(18) . .

loop_
_geom_bond_atom_site_label_1
_geom_bond_atom_site_label_2
_geom_bond_distance
_geom_bond_site_symmetry_2
O1 C9 1.234(2) .
O2 C7 1.349(2) .
O2 C6 1.377(2) .
O4 N1 1.2243(19) .
O3 N1 1.227(2) .
O5 N2 1.221(2) .
O6 N2 1.226(2) .
N1 C12 1.491(2) .
N2 C11 1.495(2) .
C9 C8 1.462(2) .
C9 C1 1.465(2) .
C6 C1 1.390(3) .
C6 C5 1.387(3) .
C8 C7 1.343(3) .
C8 C10 1.513(2) .
C10 C11 1.528(3) .
C10 C12 1.533(3) .
C2 C3 1.373(3) .
C2 C1 1.401(3) .
C5 C4 1.374(3) .
C3 C4 1.397(3) .
